data_4342532
loop_
_publ_author_name
'Kumar, Girijesh'
'Kumar, Gulshan'
'Gupta, Rajeev'

_publ_section_title
;
 Manganese- and cobalt-based coordination networks as promising
 heterogeneous catalysts for olefin epoxidation reactions.
;
_journal_issue 6
_journal_name_full 'Inorganic chemistry'
_journal_page_first 2603
_journal_page_last 2615
_journal_paper_doi 10.1021/ic502772k
_journal_volume 54
_journal_year 2015
_chemical_formula_moiety 'C84 H44 Co2 Mn5 N12 O46, 22(O)'
_chemical_formula_sum 'C84 H44 Co2 Mn5 N12 O68'
_chemical_formula_weight 2701.87
_chemical_name_systematic
;
 ?
;
_space_group_IT_number 2
_symmetry_cell_setting triclinic
_symmetry_space_group_name_Hall '-P 1'
_symmetry_space_group_name_H-M 'P -1'
_atom_sites_solution_hydrogens geom
_atom_sites_solution_primary direct
_atom_sites_solution_secondary difmap
_audit_creation_method SHELXL-97
_cell_angle_alpha 98.393(4)
_cell_angle_beta 91.034(4)
_cell_angle_gamma 98.274(4)
_cell_formula_units_Z 1
_cell_length_a 13.6848(7)
_cell_length_b 14.5766(8)
_cell_length_c 15.3761(8)
_cell_measurement_reflns_used 10879
_cell_measurement_temperature 298(2)
_cell_volume 3000.4(3)
_computing_cell_refinement 'X-calibur S SAINT'
_computing_data_collection 'X-calibur S oxford'
_computing_data_reduction 'X-calibur S SAINT'
_computing_molecular_graphics 'Oxford SHELXTL'
_computing_publication_material 'Oxford SHELXTL'
_computing_structure_refinement 'SHELXL-97 (Sheldrick, 1997)'
_computing_structure_solution 'SHELXS-97 (Sheldrick, 1990)'
_diffrn_ambient_temperature 298(2)
_diffrn_measured_fraction_theta_full 0.975
_diffrn_measured_fraction_theta_max 0.975
_diffrn_measurement_device_type 'Xcalibur, Sapphire3'
_diffrn_measurement_method '\w scans'
_diffrn_radiation_monochromator graphite
_diffrn_radiation_source 'fine-focus sealed tube'
_diffrn_radiation_type MoK\a
_diffrn_radiation_wavelength 0.71073
_diffrn_reflns_av_R_equivalents 0.1048
_diffrn_reflns_av_sigmaI/netI 0.1074
_diffrn_reflns_limit_h_max 16
_diffrn_reflns_limit_h_min -16
_diffrn_reflns_limit_k_max 17
_diffrn_reflns_limit_k_min -17
_diffrn_reflns_limit_l_max 18
_diffrn_reflns_limit_l_min -18
_diffrn_reflns_number 36929
_diffrn_reflns_theta_full 25.00
_diffrn_reflns_theta_max 25.00
_diffrn_reflns_theta_min 2.84
_exptl_absorpt_coefficient_mu 0.885
_exptl_absorpt_correction_type none
_exptl_crystal_colour green
_exptl_crystal_density_diffrn 1.495
_exptl_crystal_density_method 'not measured'
_exptl_crystal_description block
_exptl_crystal_F_000 1355
_exptl_crystal_size_max 0.30
_exptl_crystal_size_mid 0.18
_exptl_crystal_size_min 0.12
_refine_diff_density_max 1.195
_refine_diff_density_min -0.616
_refine_diff_density_rms 0.131
_refine_ls_extinction_method none
_refine_ls_goodness_of_fit_ref 1.028
_refine_ls_hydrogen_treatment mixed
_refine_ls_matrix_type full
_refine_ls_number_parameters 772
_refine_ls_number_reflns 10319
_refine_ls_number_restraints 0
_refine_ls_restrained_S_all 1.028
_refine_ls_R_factor_all 0.1154
_refine_ls_R_factor_gt 0.0898
_refine_ls_shift/su_max 0.001
_refine_ls_shift/su_mean 0.000
_refine_ls_structure_factor_coef Fsqd
_refine_ls_weighting_details 'calc w=1/[\s^2^(Fo^2^)+(0.1265P)^2^+4.5394P] where P=(Fo^2^+2Fc^2^)/3'
_refine_ls_weighting_scheme calc
_refine_ls_wR_factor_gt 0.2183
_refine_ls_wR_factor_ref 0.2389
_reflns_number_gt 7445
_reflns_number_total 10319
_reflns_threshold_expression >2sigma(I)
_cod_data_source_file ic502772k_si_002.cif
_cod_data_source_block 3
_cod_depositor_comments 'Adding full bibliography for 4342532--4342535.cif.'
_cod_database_code 4342532

loop_
_symmetry_equiv_pos_as_xyz
'x, y, z'
'-x, -y, -z'

loop_
_atom_site_label
_atom_site_type_symbol
_atom_site_fract_x
_atom_site_fract_y
_atom_site_fract_z
_atom_site_U_iso_or_equiv
_atom_site_adp_type
_atom_site_occupancy
_atom_site_symmetry_multiplicity
_atom_site_calc_flag
_atom_site_refinement_flags
C1 C 1.0303(5) 0.5934(4) 0.7845(4) 0.0339(14) Uani 1 1 d .
C2 C 0.9621(4) 0.5440(4) 0.7102(4) 0.0280(13) Uani 1 1 d .
C3 C 0.8614(5) 0.5383(4) 0.7145(4) 0.0355(15) Uani 1 1 d .
H3 H 0.8342 0.5725 0.7615 0.043 Uiso 1 1 calc R
C4 C 0.7996(5) 0.4816(4) 0.6488(4) 0.0353(15) Uani 1 1 d .
H4 H 0.7314 0.4776 0.6523 0.042 Uiso 1 1 calc R
C5 C 0.8390(4) 0.4314(4) 0.5786(4) 0.0226(12) Uani 1 1 d .
C6 C 0.9398(4) 0.4408(4) 0.5720(4) 0.0277(13) Uani 1 1 d .
H6 H 0.9665 0.4092 0.5233 0.033 Uiso 1 1 calc R
C7 C 1.0020(4) 0.4965(4) 0.6368(4) 0.0311(14) Uani 1 1 d .
H7 H 1.0701 0.5023 0.6315 0.037 Uiso 1 1 calc R
C8 C 0.7525(4) 0.3742(4) 0.4382(4) 0.0242(12) Uani 1 1 d .
C9 C 0.7157(4) 0.2843(4) 0.3807(4) 0.0254(12) Uani 1 1 d .
C10 C 0.6958(5) 0.2679(4) 0.2909(4) 0.0381(16) Uani 1 1 d .
H10 H 0.6976 0.3176 0.2589 0.046 Uiso 1 1 calc R
C11 C 0.6731(6) 0.1763(5) 0.2495(4) 0.0456(18) Uani 1 1 d .
H11 H 0.6601 0.1646 0.1890 0.055 Uiso 1 1 calc R
C12 C 0.6694(5) 0.1024(4) 0.2957(4) 0.0349(15) Uani 1 1 d .
H12 H 0.6549 0.0411 0.2670 0.042 Uiso 1 1 calc R
C13 C 0.6874(4) 0.1205(4) 0.3853(4) 0.0222(12) Uani 1 1 d .
C14 C 0.6830(4) 0.0533(4) 0.4498(4) 0.0256(13) Uani 1 1 d .
C15 C 0.6922(4) 0.0510(4) 0.6059(4) 0.0241(12) Uani 1 1 d .
C16 C 0.7704(4) 0.0203(4) 0.6465(4) 0.0310(14) Uani 1 1 d .
H16 H 0.8315 0.0234 0.6207 0.037 Uiso 1 1 calc R
C17 C 0.7577(4) -0.0148(4) 0.7254(4) 0.0309(14) Uani 1 1 d .
H17 H 0.8103 -0.0353 0.7523 0.037 Uiso 1 1 calc R
C18 C 0.6669(5) -0.0195(4) 0.7640(4) 0.0311(14) Uani 1 1 d .
C19 C 0.5886(5) 0.0111(4) 0.7225(4) 0.0363(15) Uani 1 1 d .
H19 H 0.5275 0.0086 0.7481 0.044 Uiso 1 1 calc R
C20 C 0.6015(5) 0.0446(4) 0.6440(4) 0.0346(15) Uani 1 1 d .
H20 H 0.5485 0.0633 0.6162 0.042 Uiso 1 1 calc R
C21 C 0.6522(6) -0.0581(6) 0.8468(5) 0.055(2) Uani 1 1 d .
C22 C 0.9798(4) 0.0136(4) 0.2022(4) 0.0287(13) Uani 1 1 d .
C23 C 0.9632(4) 0.0697(4) 0.2896(4) 0.0255(12) Uani 1 1 d .
C24 C 0.9553(4) 0.0257(4) 0.3633(3) 0.0245(12) Uani 1 1 d .
H24 H 0.9637 -0.0370 0.3589 0.029 Uiso 1 1 calc R
C25 C 0.9348(4) 0.0740(4) 0.4437(4) 0.0279(13) Uani 1 1 d .
H25 H 0.9295 0.0436 0.4929 0.033 Uiso 1 1 calc R
C26 C 0.9222(4) 0.1676(4) 0.4512(4) 0.0217(12) Uani 1 1 d .
C27 C 0.9330(4) 0.2127(4) 0.3781(4) 0.0257(13) Uani 1 1 d .
H27 H 0.9274 0.2761 0.3830 0.031 Uiso 1 1 calc R
C28 C 0.9521(4) 0.1637(4) 0.2973(4) 0.0265(13) Uani 1 1 d .
H28 H 0.9576 0.1941 0.2481 0.032 Uiso 1 1 calc R
C29 C 0.9408(4) 0.2245(4) 0.6056(4) 0.0234(12) Uani 1 1 d .
C30 C 0.8805(4) 0.2528(4) 0.6838(4) 0.0229(12) Uani 1 1 d .
C31 C 0.9118(5) 0.2712(5) 0.7708(4) 0.0436(17) Uani 1 1 d .
H31 H 0.9773 0.2700 0.7873 0.052 Uiso 1 1 calc R
C32 C 0.8438(6) 0.2916(7) 0.8331(5) 0.060(2) Uani 1 1 d .
H32 H 0.8631 0.3046 0.8925 0.071 Uiso 1 1 calc R
C33 C 0.7465(6) 0.2925(6) 0.8070(4) 0.053(2) Uani 1 1 d .
H33 H 0.7000 0.3057 0.8486 0.063 Uiso 1 1 calc R
C34 C 0.7197(4) 0.2740(4) 0.7192(4) 0.0271(13) Uani 1 1 d .
C35 C 0.6219(4) 0.2767(4) 0.6754(4) 0.0300(14) Uani 1 1 d .
C36 C 0.5478(4) 0.2734(4) 0.5322(4) 0.0226(12) Uani 1 1 d .
C37 C 0.5413(5) 0.3666(4) 0.5219(4) 0.0332(14) Uani 1 1 d .
H37 H 0.5734 0.4159 0.5623 0.040 Uiso 1 1 calc R
C38 C 0.4871(5) 0.3841(4) 0.4517(5) 0.0416(17) Uani 1 1 d .
H38 H 0.4849 0.4459 0.4438 0.050 Uiso 1 1 calc R
C39 C 0.4355(4) 0.3116(4) 0.3920(4) 0.0290(13) Uani 1 1 d .
C40 C 0.4350(4) 0.2209(4) 0.4075(4) 0.0300(13) Uani 1 1 d .
H40 H 0.3967 0.1719 0.3710 0.036 Uiso 1 1 calc R
C41 C 0.4910(4) 0.2017(4) 0.4770(4) 0.0275(13) Uani 1 1 d .
H41 H 0.4902 0.1400 0.4864 0.033 Uiso 1 1 calc R
C42 C 0.6096(4) -0.3338(4) 0.6894(4) 0.0333(14) Uani 1 1 d .
N1 N 0.7798(3) 0.3599(3) 0.5178(3) 0.0237(10) Uani 1 1 d .
N2 N 0.7129(3) 0.2095(3) 0.4242(3) 0.0213(10) Uani 1 1 d .
N3 N 0.7074(3) 0.0976(3) 0.5311(3) 0.0217(10) Uani 1 1 d .
N4 N 0.8871(3) 0.2119(3) 0.5312(3) 0.0206(10) Uani 1 1 d .
N5 N 0.7869(3) 0.2544(3) 0.6612(3) 0.0208(10) Uani 1 1 d .
N6 N 0.6232(3) 0.2568(3) 0.5892(3) 0.0218(10) Uani 1 1 d .
O1 O 0.7571(3) 0.4501(3) 0.4096(3) 0.0336(10) Uani 1 1 d .
O2 O 0.6556(3) -0.0325(3) 0.4263(3) 0.0337(10) Uani 1 1 d .
O1W O 0.8668(3) -0.2297(3) 0.8346(3) 0.0400(11) Uani 1 1 d .
O3 O 1.0285(3) 0.2129(3) 0.6161(3) 0.0289(9) Uani 1 1 d .
O2W O 0.7704(4) -0.2274(4) 1.0098(3) 0.0580(14) Uani 1 1 d .
O4 O 0.5482(3) 0.2952(4) 0.7191(3) 0.0485(12) Uani 1 1 d .
O3W O 0.6882(4) -0.3993(3) 0.8652(4) 0.0576(14) Uani 1 1 d .
O5 O 1.1145(4) 0.5707(4) 0.7914(3) 0.0574(14) Uani 1 1 d .
O4W O 0.5613(4) -0.2468(5) 0.9148(5) 0.0808(19) Uani 1 1 d .
O6 O 1.0005(4) 0.6560(3) 0.8392(3) 0.0515(13) Uani 1 1 d .
O5W O 1.1573(4) -0.0058(4) -0.0065(4) 0.0633(15) Uani 1 1 d .
O7 O 0.5735(6) -0.0549(8) 0.8829(6) 0.153(5) Uani 1 1 d .
O6W O 0.9730(4) -0.1443(3) 0.0319(3) 0.0471(12) Uani 1 1 d .
O8 O 0.7201(4) -0.0970(3) 0.8768(3) 0.0416(11) Uani 1 1 d .
O7W O 1.1753(4) 0.3623(3) 0.5376(3) 0.0472(12) Uani 1 1 d .
O9 O 0.9626(4) -0.0735(3) 0.1949(3) 0.0471(13) Uani 1 1 d .
O8W O 1.1583(4) 0.3869(3) 0.7435(3) 0.0494(12) Uani 1 1 d .
O10 O 1.0097(3) 0.0577(3) 0.1403(2) 0.0339(10) Uani 1 1 d .
O9W O 1.3392(4) 0.3233(4) 0.6720(5) 0.0715(18) Uani 1 1 d .
O11 O 0.5841(4) -0.4125(3) 0.7126(3) 0.0545(14) Uani 1 1 d .
O10W O 1.1894(4) 0.1865(3) 0.7414(3) 0.0503(13) Uani 1 1 d .
O12 O 0.6717(3) -0.2688(3) 0.7339(3) 0.0366(10) Uani 1 1 d .
O11W O 1.2209(4) 0.1618(3) 0.5385(3) 0.0483(12) Uani 1 1 d .
O12W O 1.3868(4) 0.5127(4) 0.7097(4) 0.0631(15) Uani 1 1 d .
O13W O 1.1314(7) 0.7876(6) 0.9510(5) 0.116(3) Uani 1 1 d .
O14W O 0.6125(6) -0.1405(5) 0.2677(5) 0.103(2) Uani 1 1 d .
O15W O 0.2295(8) -0.3800(10) 0.9402(7) 0.183(5) Uani 1 1 d .
O16W O 0.4146(7) -0.4001(7) 0.8841(7) 0.133(3) Uani 1 1 d .
O17W O 0.8178(4) -0.2336(3) 0.6160(3) 0.0478(12) Uani 1 1 d .
O18W O 0.4983(11) 0.3178(16) 0.8903(8) 0.278(11) Uani 1 1 d .
O19W O 0.7527(19) -0.3794(8) 1.0976(8) 0.359(16) Uani 1 1 d .
O20W O 0.4036(14) 0.002(2) 0.9268(11) 0.316(13) Uani 1 1 d .
O21W O 0.9576(19) 0.5838(19) 0.9960(14) 0.379(17) Uani 1 1 d .
O22W O 0.6685(16) -0.129(2) 0.1255(13) 0.364(15) Uani 1 1 d .
Mn1 Mn 0.71386(7) -0.24625(7) 0.87095(6) 0.0329(3) Uani 1 1 d .
Mn2 Mn 1.0000 0.0000 0.0000 0.0320(3) Uani 1 2 d S
Mn3 Mn 1.18080(7) 0.27259(6) 0.63898(6) 0.0310(3) Uani 1 1 d .
Co Co 0.74953(5) 0.23214(5) 0.54228(5) 0.0184(2) Uani 1 1 d .

loop_
_atom_site_aniso_label
_atom_site_aniso_U_11
_atom_site_aniso_U_22
_atom_site_aniso_U_33
_atom_site_aniso_U_23
_atom_site_aniso_U_13
_atom_site_aniso_U_12
C1 0.036(4) 0.030(3) 0.034(4) 0.001(3) -0.003(3) 0.004(3)
C2 0.029(3) 0.022(3) 0.032(3) 0.005(2) -0.003(3) 0.002(3)
C3 0.035(4) 0.029(3) 0.039(4) -0.009(3) 0.003(3) 0.007(3)
C4 0.023(3) 0.028(3) 0.052(4) -0.004(3) 0.000(3) 0.004(3)
C5 0.025(3) 0.013(3) 0.028(3) 0.002(2) -0.004(2) 0.001(2)
C6 0.035(3) 0.022(3) 0.026(3) 0.002(2) 0.003(3) 0.002(3)
C7 0.026(3) 0.032(3) 0.035(4) 0.006(3) 0.006(3) 0.004(3)
C8 0.016(3) 0.025(3) 0.033(3) 0.009(2) -0.001(2) 0.002(2)
C9 0.025(3) 0.026(3) 0.026(3) 0.009(2) 0.001(2) 0.001(2)
C10 0.054(4) 0.032(3) 0.027(4) 0.009(3) -0.008(3) 0.000(3)
C11 0.069(5) 0.041(4) 0.025(4) 0.003(3) -0.011(3) 0.004(4)
C12 0.040(4) 0.031(3) 0.030(4) -0.002(3) -0.004(3) 0.003(3)
C13 0.017(3) 0.022(3) 0.026(3) -0.001(2) 0.000(2) 0.004(2)
C14 0.017(3) 0.027(3) 0.035(4) 0.009(3) 0.000(2) 0.006(2)
C15 0.024(3) 0.020(3) 0.028(3) 0.004(2) 0.000(2) 0.003(2)
C16 0.020(3) 0.039(3) 0.037(4) 0.013(3) 0.005(3) 0.005(3)
C17 0.027(3) 0.031(3) 0.040(4) 0.016(3) 0.001(3) 0.012(3)
C18 0.034(3) 0.029(3) 0.033(3) 0.007(3) 0.003(3) 0.014(3)
C19 0.023(3) 0.041(4) 0.052(4) 0.021(3) 0.012(3) 0.014(3)
C20 0.030(3) 0.031(3) 0.048(4) 0.018(3) -0.001(3) 0.008(3)
C21 0.055(5) 0.077(5) 0.051(5) 0.035(4) 0.024(4) 0.037(4)
C22 0.030(3) 0.027(3) 0.028(3) 0.004(2) 0.003(3) 0.001(3)
C23 0.021(3) 0.031(3) 0.024(3) 0.002(2) 0.003(2) 0.004(3)
C24 0.032(3) 0.020(3) 0.023(3) 0.006(2) 0.002(2) 0.008(2)
C25 0.029(3) 0.031(3) 0.025(3) 0.006(2) 0.001(2) 0.009(3)
C26 0.016(3) 0.025(3) 0.025(3) 0.003(2) -0.002(2) 0.006(2)
C27 0.027(3) 0.021(3) 0.031(3) 0.006(2) 0.008(2) 0.007(2)
C28 0.024(3) 0.030(3) 0.028(3) 0.012(3) 0.002(2) 0.004(3)
C29 0.032(3) 0.017(3) 0.023(3) 0.007(2) 0.006(2) 0.008(2)
C30 0.020(3) 0.025(3) 0.025(3) 0.006(2) 0.000(2) 0.004(2)
C31 0.032(4) 0.071(5) 0.030(4) 0.007(3) -0.005(3) 0.014(4)
C32 0.047(4) 0.116(7) 0.020(4) 0.007(4) -0.001(3) 0.030(5)
C33 0.048(4) 0.091(6) 0.026(4) 0.010(4) 0.009(3) 0.034(4)
C34 0.023(3) 0.031(3) 0.028(3) 0.004(2) 0.007(2) 0.007(3)
C35 0.021(3) 0.032(3) 0.037(4) 0.004(3) 0.005(3) 0.006(3)
C36 0.014(3) 0.026(3) 0.030(3) 0.004(2) 0.001(2) 0.008(2)
C37 0.033(3) 0.023(3) 0.040(4) -0.009(3) -0.013(3) 0.008(3)
C38 0.047(4) 0.024(3) 0.054(4) -0.002(3) -0.019(3) 0.019(3)
C39 0.020(3) 0.029(3) 0.038(4) 0.000(3) -0.007(3) 0.009(3)
C40 0.028(3) 0.026(3) 0.034(3) -0.001(2) -0.007(3) 0.001(3)
C41 0.019(3) 0.020(3) 0.044(4) 0.006(3) 0.002(3) 0.006(2)
C42 0.025(3) 0.033(3) 0.041(4) 0.002(3) -0.002(3) 0.007(3)
N1 0.024(2) 0.018(2) 0.029(3) 0.0048(19) -0.002(2) -0.001(2)
N2 0.020(2) 0.021(2) 0.023(2) 0.0029(19) 0.0051(19) 0.006(2)
N3 0.022(2) 0.018(2) 0.025(3) 0.0056(19) -0.0012(19) 0.0036(19)
N4 0.018(2) 0.021(2) 0.024(3) 0.0049(19) 0.0025(19) 0.0049(19)
N5 0.026(3) 0.016(2) 0.021(2) 0.0019(18) 0.0037(19) 0.004(2)
N6 0.015(2) 0.021(2) 0.029(3) 0.0025(19) 0.0001(19) 0.0051(19)
O1 0.047(3) 0.021(2) 0.034(2) 0.0102(18) -0.005(2) 0.0023(19)
O2 0.041(3) 0.016(2) 0.042(3) 0.0020(17) -0.006(2) -0.0006(19)
O1W 0.026(2) 0.035(2) 0.055(3) 0.002(2) 0.001(2) -0.003(2)
O3 0.018(2) 0.033(2) 0.038(2) 0.0055(18) 0.0004(17) 0.0100(18)
O2W 0.069(4) 0.064(3) 0.041(3) 0.020(2) -0.009(3) 0.001(3)
O4 0.033(3) 0.076(3) 0.040(3) 0.005(2) 0.009(2) 0.023(3)
O3W 0.059(3) 0.047(3) 0.066(4) 0.011(3) -0.002(3) 0.005(3)
O5 0.041(3) 0.065(3) 0.061(3) -0.021(3) -0.017(2) 0.025(3)
O4W 0.045(3) 0.083(4) 0.116(5) 0.018(4) 0.032(3) 0.007(3)
O6 0.055(3) 0.048(3) 0.048(3) -0.013(2) -0.017(2) 0.019(3)
O5W 0.040(3) 0.068(4) 0.077(4) -0.005(3) 0.003(3) 0.011(3)
O7 0.121(6) 0.286(12) 0.128(7) 0.156(8) 0.092(6) 0.145(8)
O6W 0.064(3) 0.037(3) 0.036(3) -0.001(2) -0.003(2) 0.000(2)
O8 0.050(3) 0.042(3) 0.037(3) 0.016(2) -0.001(2) 0.010(2)
O7W 0.065(3) 0.030(2) 0.050(3) 0.015(2) 0.014(2) 0.008(2)
O9 0.081(4) 0.029(2) 0.029(2) 0.0027(18) 0.020(2) -0.001(2)
O8W 0.053(3) 0.043(3) 0.052(3) -0.006(2) -0.006(2) 0.018(2)
O10 0.045(3) 0.031(2) 0.023(2) 0.0032(17) 0.0098(19) -0.004(2)
O9W 0.026(3) 0.050(3) 0.139(6) 0.014(3) 0.009(3) 0.005(3)
O11 0.059(3) 0.040(3) 0.063(3) 0.018(2) -0.024(3) -0.005(3)
O10W 0.046(3) 0.052(3) 0.056(3) 0.021(2) -0.006(2) 0.005(2)
O12 0.035(2) 0.038(2) 0.033(2) 0.0072(19) -0.0091(19) -0.007(2)
O11W 0.058(3) 0.043(3) 0.050(3) 0.006(2) 0.016(2) 0.029(2)
O12W 0.066(4) 0.048(3) 0.076(4) 0.025(3) -0.017(3) -0.002(3)
O13W 0.127(7) 0.108(6) 0.106(6) -0.040(5) -0.039(5) 0.049(5)
O14W 0.092(5) 0.101(5) 0.117(6) -0.005(4) -0.003(5) 0.042(5)
O15W 0.120(8) 0.271(15) 0.142(9) -0.042(9) -0.051(7) 0.058(9)
O16W 0.107(7) 0.142(8) 0.143(8) 0.016(6) 0.015(6) 0.000(6)
O17W 0.041(3) 0.056(3) 0.046(3) 0.005(2) -0.001(2) 0.008(2)
O18W 0.172(13) 0.49(3) 0.120(10) -0.053(13) 0.032(9) -0.028(16)
O19W 0.83(4) 0.097(7) 0.120(9) 0.055(7) -0.191(17) -0.051(14)
O20W 0.202(17) 0.52(4) 0.185(15) -0.074(18) 0.057(12) 0.04(2)
O21W 0.45(3) 0.52(4) 0.30(2) 0.27(3) 0.25(2) 0.28(3)
O22W 0.27(2) 0.58(4) 0.237(19) -0.13(2) 0.038(16) 0.23(3)
Mn1 0.0300(5) 0.0389(6) 0.0297(5) 0.0076(4) -0.0005(4) 0.0023(4)
Mn2 0.0385(8) 0.0324(7) 0.0222(7) 0.0001(5) 0.0030(6) 0.0000(6)
Mn3 0.0270(5) 0.0265(5) 0.0402(6) 0.0072(4) 0.0051(4) 0.0037(4)
Co 0.0181(4) 0.0169(4) 0.0214(4) 0.0041(3) 0.0006(3) 0.0052(3)

loop_
_atom_type_symbol
_atom_type_description
_atom_type_scat_dispersion_real
_atom_type_scat_dispersion_imag
_atom_type_scat_source
C C 0.0033 0.0016 'International Tables Vol C Tables 4.2.6.8 and 6.1.1.4'
H H 0.0000 0.0000 'International Tables Vol C Tables 4.2.6.8 and 6.1.1.4'
N N 0.0061 0.0033 'International Tables Vol C Tables 4.2.6.8 and 6.1.1.4'
O O 0.0106 0.0060 'International Tables Vol C Tables 4.2.6.8 and 6.1.1.4'
Mn Mn 0.3368 0.7283 'International Tables Vol C Tables 4.2.6.8 and 6.1.1.4'
Co Co 0.3494 0.9721 'International Tables Vol C Tables 4.2.6.8 and 6.1.1.4'

loop_
_geom_angle_atom_site_label_1
_geom_angle_atom_site_label_2
_geom_angle_atom_site_label_3
_geom_angle
_geom_angle_site_symmetry_1
_geom_angle_site_symmetry_3
O5 C1 O6 122.2(6) . .
O5 C1 C2 119.0(6) . .
O6 C1 C2 118.8(6) . .
C3 C2 C7 119.2(6) . .
C3 C2 C1 122.0(6) . .
C7 C2 C1 118.7(5) . .
C2 C3 C4 120.3(6) . .
C2 C3 H3 119.9 . .
C4 C3 H3 119.9 . .
C5 C4 C3 120.3(6) . .
C5 C4 H4 119.8 . .
C3 C4 H4 119.8 . .
C6 C5 C4 119.4(5) . .
C6 C5 N1 117.7(5) . .
C4 C5 N1 122.4(5) . .
C5 C6 C7 120.9(5) . .
C5 C6 H6 119.5 . .
C7 C6 H6 119.5 . .
C6 C7 C2 119.8(6) . .
C6 C7 H7 120.1 . .
C2 C7 H7 120.1 . .
O1 C8 N1 127.9(5) . .
O1 C8 C9 120.8(5) . .
N1 C8 C9 111.3(4) . .
N2 C9 C10 118.5(5) . .
N2 C9 C8 112.2(5) . .
C10 C9 C8 128.9(5) . .
C11 C10 C9 118.7(5) . .
C11 C10 H10 120.7 . .
C9 C10 H10 120.7 . .
C12 C11 C10 121.4(6) . .
C12 C11 H11 119.3 . .
C10 C11 H11 119.3 . .
C11 C12 C13 118.9(6) . .
C11 C12 H12 120.6 . .
C13 C12 H12 120.6 . .
N2 C13 C12 119.1(5) . .
N2 C13 C14 111.9(5) . .
C12 C13 C14 129.0(5) . .
O2 C14 N3 127.6(5) . .
O2 C14 C13 121.1(5) . .
N3 C14 C13 111.3(5) . .
C20 C15 C16 119.3(5) . .
C20 C15 N3 119.7(5) . .
C16 C15 N3 120.7(5) . .
C17 C16 C15 120.3(5) . .
C17 C16 H16 119.9 . .
C15 C16 H16 119.9 . .
C18 C17 C16 120.1(5) . .
C18 C17 H17 119.9 . .
C16 C17 H17 119.9 . .
C17 C18 C19 119.2(5) . .
C17 C18 C21 120.5(6) . .
C19 C18 C21 120.2(6) . .
C20 C19 C18 120.3(6) . .
C20 C19 H19 119.9 . .
C18 C19 H19 119.9 . .
C19 C20 C15 120.8(6) . .
C19 C20 H20 119.6 . .
C15 C20 H20 119.6 . .
O7 C21 O8 122.0(6) . .
O7 C21 C18 119.0(7) . .
O8 C21 C18 118.9(6) . .
O9 C22 O10 123.8(5) . .
O9 C22 C23 118.0(5) . .
O10 C22 C23 118.1(5) . .
C24 C23 C28 119.1(5) . .
C24 C23 C22 119.2(5) . .
C28 C23 C22 121.6(5) . .
C23 C24 C25 120.6(5) . .
C23 C24 H24 119.7 . .
C25 C24 H24 119.7 . .
C24 C25 C26 120.3(5) . .
C24 C25 H25 119.8 . .
C26 C25 H25 119.8 . .
C27 C26 C25 119.3(5) . .
C27 C26 N4 121.1(5) . .
C25 C26 N4 119.2(5) . .
C26 C27 C28 120.2(5) . .
C26 C27 H27 119.9 . .
C28 C27 H27 119.9 . .
C23 C28 C27 120.4(5) . .
C23 C28 H28 119.8 . .
C27 C28 H28 119.8 . .
O3 C29 N4 128.1(5) . .
O3 C29 C30 120.7(5) . .
N4 C29 C30 111.1(5) . .
N5 C30 C31 120.3(5) . .
N5 C30 C29 112.5(5) . .
C31 C30 C29 127.2(5) . .
C30 C31 C32 118.4(6) . .
C30 C31 H31 120.8 . .
C32 C31 H31 120.8 . .
C31 C32 C33 119.8(6) . .
C31 C32 H32 120.1 . .
C33 C32 H32 120.1 . .
C34 C33 C32 119.3(6) . .
C34 C33 H33 120.4 . .
C32 C33 H33 120.4 . .
N5 C34 C33 119.4(6) . .
N5 C34 C35 111.8(5) . .
C33 C34 C35 128.8(6) . .
O4 C35 N6 125.9(5) . .
O4 C35 C34 121.7(5) . .
N6 C35 C34 112.3(5) . .
C41 C36 C37 119.0(5) . .
C41 C36 N6 122.0(5) . .
C37 C36 N6 118.2(5) . .
C38 C37 C36 119.4(5) . .
C38 C37 H37 120.3 . .
C36 C37 H37 120.3 . .
C37 C38 C39 121.5(5) . .
C37 C38 H38 119.2 . .
C39 C38 H38 119.2 . .
C40 C39 C38 118.4(5) . .
C40 C39 C42 122.2(5) . 2_656
C38 C39 C42 119.2(5) . 2_656
C39 C40 C41 120.8(5) . .
C39 C40 H40 119.6 . .
C41 C40 H40 119.6 . .
C36 C41 C40 120.4(5) . .
C36 C41 H41 119.8 . .
C40 C41 H41 119.8 . .
O11 C42 O12 123.4(6) . .
O11 C42 C39 119.6(5) . 2_656
O12 C42 C39 116.9(5) . 2_656
C8 N1 C5 122.2(4) . .
C8 N1 Co 116.1(4) . .
C5 N1 Co 121.3(3) . .
C13 N2 C9 123.3(5) . .
C13 N2 Co 118.8(4) . .
C9 N2 Co 117.8(4) . .
C14 N3 C15 121.6(4) . .
C14 N3 Co 116.0(3) . .
C15 N3 Co 122.0(4) . .
C29 N4 C26 120.8(5) . .
C29 N4 Co 116.0(4) . .
C26 N4 Co 121.9(3) . .
C34 N5 C30 123.0(5) . .
C34 N5 Co 118.7(4) . .
C30 N5 Co 118.4(4) . .
C35 N6 C36 123.0(5) . .
C35 N6 Co 115.6(4) . .
C36 N6 Co 119.7(4) . .
C29 O3 Mn3 148.9(4) . .
C21 O8 Mn1 124.2(5) . .
C22 O10 Mn2 125.7(4) . .
C42 O12 Mn1 129.9(4) . .
O12 Mn1 O8 91.14(17) . .
O12 Mn1 O1W 88.36(17) . .
O8 Mn1 O1W 87.96(17) . .
O12 Mn1 O3W 87.40(18) . .
O8 Mn1 O3W 173.1(2) . .
O1W Mn1 O3W 98.70(19) . .
O12 Mn1 O4W 94.4(2) . .
O8 Mn1 O4W 86.3(2) . .
O1W Mn1 O4W 173.7(2) . .
O3W Mn1 O4W 87.1(2) . .
O12 Mn1 O2W 174.8(2) . .
O8 Mn1 O2W 90.90(18) . .
O1W Mn1 O2W 86.94(19) . .
O3W Mn1 O2W 91.1(2) . .
O4W Mn1 O2W 90.5(2) . .
O5W Mn2 O5W 180.0(5) . 2_755
O5W Mn2 O10 86.31(19) . 2_755
O5W Mn2 O10 93.69(19) 2_755 2_755
O5W Mn2 O10 93.69(19) . .
O5W Mn2 O10 86.31(19) 2_755 .
O10 Mn2 O10 180.0(2) 2_755 .
O5W Mn2 O6W 89.2(2) . 2_755
O5W Mn2 O6W 90.8(2) 2_755 2_755
O10 Mn2 O6W 90.72(15) 2_755 2_755
O10 Mn2 O6W 89.28(15) . 2_755
O5W Mn2 O6W 90.8(2) . .
O5W Mn2 O6W 89.2(2) 2_755 .
O10 Mn2 O6W 89.28(15) 2_755 .
O10 Mn2 O6W 90.72(15) . .
O6W Mn2 O6W 180.0(4) 2_755 .
O3 Mn3 O10W 88.46(17) . .
O3 Mn3 O7W 92.94(17) . .
O10W Mn3 O7W 178.41(19) . .
O3 Mn3 O8W 96.87(17) . .
O10W Mn3 O8W 87.17(19) . .
O7W Mn3 O8W 91.91(18) . .
O3 Mn3 O11W 89.36(18) . .
O10W Mn3 O11W 91.67(19) . .
O7W Mn3 O11W 89.10(18) . .
O8W Mn3 O11W 173.63(19) . .
O3 Mn3 O9W 173.98(19) . .
O10W Mn3 O9W 85.6(2) . .
O7W Mn3 O9W 93.0(2) . .
O8W Mn3 O9W 83.7(2) . .
O11W Mn3 O9W 90.0(2) . .
N2 Co N5 179.7(2) . .
N2 Co N1 82.00(19) . .
N5 Co N1 98.23(19) . .
N2 Co N3 81.48(18) . .
N5 Co N3 98.30(18) . .
N1 Co N3 163.47(19) . .
N2 Co N6 98.59(19) . .
N5 Co N6 81.64(19) . .
N1 Co N6 91.06(19) . .
N3 Co N6 91.09(18) . .
N2 Co N4 97.91(19) . .
N5 Co N4 81.86(19) . .
N1 Co N4 92.21(19) . .
N3 Co N4 90.37(18) . .
N6 Co N4 163.47(19) . .

loop_
_geom_bond_atom_site_label_1
_geom_bond_atom_site_label_2
_geom_bond_distance
_geom_bond_site_symmetry_2
C1 O5 1.250(8) .
C1 O6 1.265(8) .
C1 C2 1.491(8) .
C2 C3 1.372(9) .
C2 C7 1.399(8) .
C3 C4 1.395(9) .
C3 H3 0.9300 .
C4 C5 1.376(8) .
C4 H4 0.9300 .
C5 C6 1.373(8) .
C5 N1 1.436(7) .
C6 C7 1.381(8) .
C6 H6 0.9300 .
C7 H7 0.9300 .
C8 O1 1.243(6) .
C8 N1 1.328(7) .
C8 C9 1.486(8) .
C9 N2 1.357(7) .
C9 C10 1.382(8) .
C10 C11 1.382(9) .
C10 H10 0.9300 .
C11 C12 1.370(9) .
C11 H11 0.9300 .
C12 C13 1.375(8) .
C12 H12 0.9300 .
C13 N2 1.341(7) .
C13 C14 1.488(7) .
C14 O2 1.251(7) .
C14 N3 1.333(7) .
C15 C20 1.379(8) .
C15 C16 1.389(8) .
C15 N3 1.422(7) .
C16 C17 1.388(8) .
C16 H16 0.9300 .
C17 C18 1.383(8) .
C17 H17 0.9300 .
C18 C19 1.397(8) .
C18 C21 1.471(9) .
C19 C20 1.371(8) .
C19 H19 0.9300 .
C20 H20 0.9300 .
C21 O7 1.225(9) .
C21 O8 1.268(8) .
C22 O9 1.246(7) .
C22 O10 1.266(7) .
C22 C23 1.506(8) .
C23 C24 1.380(7) .
C23 C28 1.388(8) .
C24 C25 1.385(8) .
C24 H24 0.9300 .
C25 C26 1.388(8) .
C25 H25 0.9300 .
C26 C27 1.383(7) .
C26 N4 1.428(7) .
C27 C28 1.388(8) .
C27 H27 0.9300 .
C28 H28 0.9300 .
C29 O3 1.245(7) .
C29 N4 1.324(7) .
C29 C30 1.513(8) .
C30 N5 1.326(7) .
C30 C31 1.374(8) .
C31 C32 1.378(10) .
C31 H31 0.9300 .
C32 C33 1.386(10) .
C32 H32 0.9300 .
C33 C34 1.370(9) .
C33 H33 0.9300 .
C34 N5 1.325(7) .
C34 C35 1.496(8) .
C35 O4 1.261(7) .
C35 N6 1.317(8) .
C36 C41 1.379(8) .
C36 C37 1.404(8) .
C36 N6 1.412(7) .
C37 C38 1.374(9) .
C37 H37 0.9300 .
C38 C39 1.392(8) .
C38 H38 0.9300 .
C39 C40 1.376(8) .
C39 C42 1.483(8) 2_656
C40 C41 1.388(8) .
C40 H40 0.9300 .
C41 H41 0.9300 .
C42 O11 1.255(7) .
C42 O12 1.283(7) .
C42 C39 1.483(8) 2_656
N1 Co 1.941(4) .
N2 Co 1.844(4) .
N3 Co 1.944(4) .
N4 Co 1.954(4) .
N5 Co 1.858(4) .
N6 Co 1.945(4) .
O1W Mn1 2.165(4) .
O3 Mn3 2.142(4) .
O2W Mn1 2.222(5) .
O3W Mn1 2.196(5) .
O4W Mn1 2.204(6) .
O5W Mn2 2.169(5) .
O6W Mn2 2.211(4) .
O8 Mn1 2.154(4) .
O7W Mn3 2.182(4) .
O8W Mn3 2.200(5) .
O10 Mn2 2.193(4) .
O9W Mn3 2.212(5) .
O10W Mn3 2.163(4) .
O12 Mn1 2.141(4) .
O11W Mn3 2.203(5) .
Mn2 O5W 2.169(5) 2_755
Mn2 O10 2.193(4) 2_755
Mn2 O6W 2.211(4) 2_755
